data_1555029
loop_
_publ_author_name
'Zhu, Cheng-Zhi'
'Wei, Yin'
'Shi, Min'

_publ_section_title
;
 Rhodium(ii)-catalyzed divergent intramolecular tandem cyclization of N-
 or O-tethered cyclohexa-2,5-dienones with 1-sulfonyl-1,2,3-triazole:
 synthesis of cyclopropa[cd]indole and benzofuran derivatives
;
_journal_issue 16
_journal_name_full 'Organic Chemistry Frontiers'
_journal_page_first 2884
_journal_paper_doi 10.1039/C9QO00714H
_journal_volume 6
_journal_year 2019
_chemical_formula_sum 'C17 H15 N O3 S'
_chemical_formula_weight 313.36
_space_group_crystal_system monoclinic
_space_group_IT_number 14
_space_group_name_Hall '-P 2yn'
_space_group_name_H-M_alt 'P 1 21/n 1'
_atom_sites_solution_hydrogens geom
_audit_creation_method SHELXL-2013
_audit_update_record
;
2017-12-21 deposited with the CCDC.	2019-06-25 downloaded from the CCDC.
;
_cell_angle_alpha 90
_cell_angle_beta 96.7800(10)
_cell_angle_gamma 90
_cell_formula_units_Z 4
_cell_length_a 5.9669(2)
_cell_length_b 11.4767(3)
_cell_length_c 21.9463(7)
_cell_measurement_reflns_used 9897
_cell_measurement_temperature 173(2)
_cell_measurement_theta_max 54.983
_cell_measurement_theta_min 5.155
_cell_volume 1492.38(8)
_computing_cell_refinement 'Bruker SAINT'
_computing_data_collection 'Bruker APEX2'
_computing_data_reduction 'Bruker SAINT'
_computing_molecular_graphics 'Bruker SHELXTL'
_computing_publication_material 'Bruker SHELXTL'
_computing_structure_refinement 'SHELXL-2013 (Sheldrick, 2013)'
_computing_structure_solution 'SHELXS-97 (Sheldrick 2008)'
_diffrn_ambient_temperature 173(2)
_diffrn_measured_fraction_theta_full 0.992
_diffrn_measured_fraction_theta_max 0.993
_diffrn_measurement_device_type 'Bruker APEX-II CCD'
_diffrn_measurement_method '\f and \w scans'
_diffrn_radiation_type MoK\a
_diffrn_radiation_wavelength 0.71073
_diffrn_reflns_av_R_equivalents 0.0361
_diffrn_reflns_av_unetI/netI 0.0189
_diffrn_reflns_Laue_measured_fraction_full 0.992
_diffrn_reflns_Laue_measured_fraction_max 0.993
_diffrn_reflns_limit_h_max 7
_diffrn_reflns_limit_h_min -7
_diffrn_reflns_limit_k_max 14
_diffrn_reflns_limit_k_min -14
_diffrn_reflns_limit_l_max 27
_diffrn_reflns_limit_l_min -27
_diffrn_reflns_number 23572
_diffrn_reflns_point_group_measured_fraction_full 0.992
_diffrn_reflns_point_group_measured_fraction_max 0.993
_diffrn_reflns_theta_full 25.242
_diffrn_reflns_theta_max 26.000
_diffrn_reflns_theta_min 2.578
_exptl_absorpt_coefficient_mu 0.229
_exptl_absorpt_correction_T_max 0.7456
_exptl_absorpt_correction_T_min 0.7000
_exptl_absorpt_correction_type multi-scan
_exptl_absorpt_process_details sadabs
_exptl_crystal_colour colorless
_exptl_crystal_density_diffrn 1.395
_exptl_crystal_description prismatic
_exptl_crystal_F_000 656
_exptl_crystal_size_max 0.190
_exptl_crystal_size_mid 0.150
_exptl_crystal_size_min 0.130
_refine_diff_density_max 0.304
_refine_diff_density_min -0.348
_refine_diff_density_rms 0.039
_refine_ls_extinction_coef 0.015(4)
_refine_ls_extinction_expression Fc^*^=kFc[1+0.001xFc^2^\l^3^/sin(2\q)]^-1/4^
_refine_ls_extinction_method SHELXL
_refine_ls_goodness_of_fit_ref 1.062
_refine_ls_hydrogen_treatment constr
_refine_ls_matrix_type full
_refine_ls_number_parameters 202
_refine_ls_number_reflns 2921
_refine_ls_number_restraints 0
_refine_ls_restrained_S_all 1.062
_refine_ls_R_factor_all 0.0367
_refine_ls_R_factor_gt 0.0331
_refine_ls_shift/su_max 0.001
_refine_ls_shift/su_mean 0.000
_refine_ls_structure_factor_coef Fsqd
_refine_ls_weighting_details 'w=1/[\s^2^(Fo^2^)+(0.0422P)^2^+0.6167P] where P=(Fo^2^+2Fc^2^)/3'
_refine_ls_weighting_scheme calc
_refine_ls_wR_factor_gt 0.0860
_refine_ls_wR_factor_ref 0.0891
_reflns_Friedel_coverage 0.000
_reflns_number_gt 2664
_reflns_number_total 2921
_reflns_threshold_expression 'I > 2\s(I)'
_cod_data_source_file c9qo00714h1.cif
_cod_data_source_block mo_d8v17755_0m
_cod_original_sg_symbol_H-M 'P 21/n'
_cod_database_code 1555029
_shelx_space_group_comment
; 
The symmetry employed for this shelxl refinement is uniquely defined 
by the following loop, which should always be used as a source of 
symmetry information in preference to the above space-group names. 
They are only intended as comments. 
;
_shelx_estimated_absorpt_t_min 0.958
_shelx_estimated_absorpt_t_max 0.971
_shelxl_version_number 2013-4

loop_
_space_group_symop_operation_xyz
'x, y, z'
'-x+1/2, y+1/2, -z+1/2'
'-x, -y, -z'
'x-1/2, -y-1/2, z-1/2'

loop_
_atom_site_label
_atom_site_type_symbol
_atom_site_fract_x
_atom_site_fract_y
_atom_site_fract_z
_atom_site_U_iso_or_equiv
_atom_site_adp_type
_atom_site_occupancy
_atom_site_site_symmetry_order
_atom_site_calc_flag
_atom_site_refinement_flags_posn
_atom_site_refinement_flags_adp
S1 S 0.71262(6) 0.74041(3) 0.50093(2) 0.02765(14) Uani 1 1 d . .
N1 N 0.57581(19) 0.65790(10) 0.44579(5) 0.0276(3) Uani 1 1 d . .
O1 O 0.5210(2) 0.31526(9) 0.33391(5) 0.0388(3) Uani 1 1 d . .
O2 O 0.88363(18) 0.67420(10) 0.53761(5) 0.0368(3) Uani 1 1 d . .
O3 O 0.54151(18) 0.79709(10) 0.53063(5) 0.0369(3) Uani 1 1 d . .
C1 C 0.6606(2) 0.55662(12) 0.43745(6) 0.0272(3) Uani 1 1 d . .
H1 H 0.7939 0.5333 0.4625 0.033 Uiso 1 1 calc R U
C2 C 0.5592(2) 0.47840(12) 0.39145(6) 0.0275(3) Uani 1 1 d . .
C3 C 0.6475(3) 0.37294(13) 0.37946(7) 0.0338(3) Uani 1 1 d . .
H3 H 0.7832 0.3430 0.4007 0.041 Uiso 1 1 calc R U
C4 C 0.3388(3) 0.38708(13) 0.31551(7) 0.0338(3) Uani 1 1 d . .
C5 C 0.3537(2) 0.48965(13) 0.34933(6) 0.0278(3) Uani 1 1 d . .
C6 C 0.1855(2) 0.57355(14) 0.33745(7) 0.0317(3) Uani 1 1 d . .
H6 H 0.1941 0.6449 0.3596 0.038 Uiso 1 1 calc R U
C7 C 0.0051(3) 0.55173(16) 0.29285(7) 0.0395(4) Uani 1 1 d . .
C8 C -0.0027(3) 0.44633(17) 0.26034(7) 0.0458(5) Uani 1 1 d . .
H8 H -0.1271 0.4321 0.2301 0.055 Uiso 1 1 calc R U
C9 C 0.1632(3) 0.36233(16) 0.27060(7) 0.0443(4) Uani 1 1 d . .
H9 H 0.1568 0.2915 0.2480 0.053 Uiso 1 1 calc R U
C10 C -0.1789(3) 0.64117(19) 0.27969(9) 0.0536(5) Uani 1 1 d . .
H10A H -0.1492 0.7073 0.3077 0.080 Uiso 1 1 calc R U
H10B H -0.3247 0.6061 0.2855 0.080 Uiso 1 1 calc R U
H10C H -0.1827 0.6683 0.2372 0.080 Uiso 1 1 calc R U
C11 C 0.8441(2) 0.84329(12) 0.45771(6) 0.0257(3) Uani 1 1 d . .
C12 C 0.7406(2) 0.94944(13) 0.44323(7) 0.0296(3) Uani 1 1 d . .
H12 H 0.6010 0.9681 0.4577 0.035 Uiso 1 1 calc R U
C13 C 0.8435(2) 1.02792(13) 0.40746(7) 0.0319(3) Uani 1 1 d . .
H13 H 0.7741 1.1012 0.3978 0.038 Uiso 1 1 calc R U
C14 C 1.0468(2) 1.00134(13) 0.38545(6) 0.0292(3) Uani 1 1 d . .
C15 C 1.1475(2) 0.89423(13) 0.40119(7) 0.0322(3) Uani 1 1 d . .
H15 H 1.2863 0.8748 0.3865 0.039 Uiso 1 1 calc R U
C16 C 1.0494(2) 0.81574(13) 0.43770(7) 0.0302(3) Uani 1 1 d . .
H16 H 1.1216 0.7438 0.4489 0.036 Uiso 1 1 calc R U
C17 C 1.1571(3) 1.08623(15) 0.34614(7) 0.0392(4) Uani 1 1 d . .
H17A H 1.3179 1.0927 0.3612 0.059 Uiso 1 1 calc R U
H17B H 1.0852 1.1627 0.3480 0.059 Uiso 1 1 calc R U
H17C H 1.1399 1.0586 0.3036 0.059 Uiso 1 1 calc R U

loop_
_atom_site_aniso_label
_atom_site_aniso_U_11
_atom_site_aniso_U_22
_atom_site_aniso_U_33
_atom_site_aniso_U_23
_atom_site_aniso_U_13
_atom_site_aniso_U_12
S1 0.0280(2) 0.0294(2) 0.0253(2) -0.00085(13) 0.00182(14) -0.00128(13)
N1 0.0256(6) 0.0278(6) 0.0288(6) 0.0003(5) 0.0009(5) -0.0018(5)
O1 0.0508(7) 0.0272(6) 0.0387(6) -0.0036(5) 0.0062(5) -0.0017(5)
O2 0.0378(6) 0.0386(6) 0.0314(6) 0.0046(5) -0.0063(5) -0.0019(5)
O3 0.0386(6) 0.0398(6) 0.0341(6) -0.0045(5) 0.0124(5) -0.0020(5)
C1 0.0250(7) 0.0280(7) 0.0285(7) 0.0042(6) 0.0025(5) -0.0019(6)
C2 0.0285(7) 0.0251(7) 0.0294(7) 0.0028(5) 0.0057(6) -0.0027(6)
C3 0.0367(8) 0.0292(8) 0.0356(8) 0.0011(6) 0.0050(6) -0.0015(6)
C4 0.0416(8) 0.0307(8) 0.0297(7) 0.0031(6) 0.0068(6) -0.0086(7)
C5 0.0293(7) 0.0292(7) 0.0256(7) 0.0033(6) 0.0065(6) -0.0071(6)
C6 0.0298(7) 0.0361(8) 0.0296(7) 0.0057(6) 0.0058(6) -0.0032(6)
C7 0.0318(8) 0.0542(10) 0.0321(8) 0.0163(7) 0.0029(6) -0.0089(7)
C8 0.0455(10) 0.0581(11) 0.0313(8) 0.0108(8) -0.0065(7) -0.0227(9)
C9 0.0596(11) 0.0413(9) 0.0307(8) 0.0005(7) 0.0003(7) -0.0215(8)
C10 0.0336(9) 0.0737(13) 0.0515(11) 0.0260(10) -0.0024(8) -0.0012(9)
C11 0.0251(7) 0.0271(7) 0.0245(7) -0.0046(5) 0.0014(5) -0.0015(5)
C12 0.0260(7) 0.0292(7) 0.0339(8) -0.0044(6) 0.0052(6) 0.0019(6)
C13 0.0333(8) 0.0261(7) 0.0355(8) -0.0024(6) 0.0018(6) 0.0019(6)
C14 0.0310(7) 0.0302(7) 0.0258(7) -0.0052(6) 0.0009(6) -0.0066(6)
C15 0.0252(7) 0.0355(8) 0.0367(8) -0.0046(6) 0.0070(6) 0.0004(6)
C16 0.0269(7) 0.0282(7) 0.0354(8) -0.0020(6) 0.0030(6) 0.0040(6)
C17 0.0421(9) 0.0397(9) 0.0359(8) 0.0006(7) 0.0058(7) -0.0092(7)

loop_
_atom_type_symbol
_atom_type_description
_atom_type_scat_dispersion_real
_atom_type_scat_dispersion_imag
_atom_type_scat_source
C C 0.0033 0.0016 'International Tables Vol C Tables 4.2.6.8 and 6.1.1.4'
H H 0.0000 0.0000 'International Tables Vol C Tables 4.2.6.8 and 6.1.1.4'
N N 0.0061 0.0033 'International Tables Vol C Tables 4.2.6.8 and 6.1.1.4'
O O 0.0106 0.0060 'International Tables Vol C Tables 4.2.6.8 and 6.1.1.4'
S S 0.1246 0.1234 'International Tables Vol C Tables 4.2.6.8 and 6.1.1.4'

loop_
_geom_angle_atom_site_label_1
_geom_angle_atom_site_label_2
_geom_angle_atom_site_label_3
_geom_angle
O3 S1 O2 118.81(7)
O3 S1 N1 105.88(6)
O2 S1 N1 111.05(6)
O3 S1 C11 109.18(7)
O2 S1 C11 108.94(7)
N1 S1 C11 101.59(6)
C1 N1 S1 116.56(10)
C3 O1 C4 105.92(12)
N1 C1 C2 121.69(13)
N1 C1 H1 119.2
C2 C1 H1 119.2
C3 C2 C1 123.67(14)
C3 C2 C5 105.88(13)
C1 C2 C5 130.44(13)
O1 C3 C2 112.59(14)
O1 C3 H3 123.7
C2 C3 H3 123.7
C9 C4 O1 126.07(15)
C9 C4 C5 123.44(16)
O1 C4 C5 110.48(13)
C4 C5 C6 119.12(14)
C4 C5 C2 105.12(13)
C6 C5 C2 135.76(14)
C7 C6 C5 119.24(15)
C7 C6 H6 120.4
C5 C6 H6 120.4
C6 C7 C8 119.37(16)
C6 C7 C10 119.94(17)
C8 C7 C10 120.69(16)
C9 C8 C7 122.60(15)
C9 C8 H8 118.7
C7 C8 H8 118.7
C4 C9 C8 116.23(16)
C4 C9 H9 121.9
C8 C9 H9 121.9
C7 C10 H10A 109.5
C7 C10 H10B 109.5
H10A C10 H10B 109.5
C7 C10 H10C 109.5
H10A C10 H10C 109.5
H10B C10 H10C 109.5
C12 C11 C16 120.97(14)
C12 C11 S1 119.98(11)
C16 C11 S1 119.05(11)
C13 C12 C11 119.11(13)
C13 C12 H12 120.4
C11 C12 H12 120.4
C12 C13 C14 121.14(14)
C12 C13 H13 119.4
C14 C13 H13 119.4
C13 C14 C15 118.37(14)
C13 C14 C17 121.03(14)
C15 C14 C17 120.59(14)
C16 C15 C14 121.29(13)
C16 C15 H15 119.4
C14 C15 H15 119.4
C15 C16 C11 119.09(14)
C15 C16 H16 120.5
C11 C16 H16 120.5
C14 C17 H17A 109.5
C14 C17 H17B 109.5
H17A C17 H17B 109.5
C14 C17 H17C 109.5
H17A C17 H17C 109.5
H17B C17 H17C 109.5

loop_
_geom_bond_atom_site_label_1
_geom_bond_atom_site_label_2
_geom_bond_distance
S1 O3 1.4310(11)
S1 O2 1.4397(11)
S1 N1 1.6716(12)
S1 C11 1.7564(14)
N1 C1 1.2894(19)
O1 C3 1.3524(19)
O1 C4 1.386(2)
C1 C2 1.431(2)
C1 H1 0.9500
C2 C3 1.358(2)
C2 C5 1.451(2)
C3 H3 0.9500
C4 C9 1.381(2)
C4 C5 1.389(2)
C5 C6 1.393(2)
C6 C7 1.390(2)
C6 H6 0.9500
C7 C8 1.402(3)
C7 C10 1.506(3)
C8 C9 1.381(3)
C8 H8 0.9500
C9 H9 0.9500
C10 H10A 0.9800
C10 H10B 0.9800
C10 H10C 0.9800
C11 C12 1.386(2)
C11 C16 1.386(2)
C12 C13 1.385(2)
C12 H12 0.9500
C13 C14 1.392(2)
C13 H13 0.9500
C14 C15 1.394(2)
C14 C17 1.503(2)
C15 C16 1.381(2)
C15 H15 0.9500
C16 H16 0.9500
C17 H17A 0.9800
C17 H17B 0.9800
C17 H17C 0.9800

loop_
_geom_hbond_atom_site_label_D
_geom_hbond_atom_site_label_H
_geom_hbond_atom_site_label_A
_geom_hbond_distance_DH
_geom_hbond_distance_HA
_geom_hbond_distance_DA
_geom_hbond_angle_DHA
_geom_hbond_site_symmetry_A
C3 H3 O2 0.95 2.28 3.1986(19) 163.1 3_766

loop_
_geom_torsion_atom_site_label_1
_geom_torsion_atom_site_label_2
_geom_torsion_atom_site_label_3
_geom_torsion_atom_site_label_4
_geom_torsion
O3 S1 N1 C1 -140.65(11)
O2 S1 N1 C1 -10.38(13)
C11 S1 N1 C1 105.34(11)
S1 N1 C1 C2 -179.72(10)
N1 C1 C2 C3 177.31(14)
N1 C1 C2 C5 -2.9(2)
C4 O1 C3 C2 -0.47(16)
C1 C2 C3 O1 -179.90(13)
C5 C2 C3 O1 0.23(16)
C3 O1 C4 C9 -178.76(15)
C3 O1 C4 C5 0.52(16)
C9 C4 C5 C6 -0.8(2)
O1 C4 C5 C6 179.90(12)
C9 C4 C5 C2 178.92(14)
O1 C4 C5 C2 -0.38(15)
C3 C2 C5 C4 0.09(15)
C1 C2 C5 C4 -179.76(14)
C3 C2 C5 C6 179.74(16)
C1 C2 C5 C6 -0.1(3)
C4 C5 C6 C7 1.1(2)
C2 C5 C6 C7 -178.49(15)
C5 C6 C7 C8 -0.6(2)
C5 C6 C7 C10 179.62(14)
C6 C7 C8 C9 -0.2(2)
C10 C7 C8 C9 179.50(15)
O1 C4 C9 C8 179.14(14)
C5 C4 C9 C8 -0.1(2)
C7 C8 C9 C4 0.6(2)
O3 S1 C11 C12 -17.11(13)
O2 S1 C11 C12 -148.32(11)
N1 S1 C11 C12 94.42(12)
O3 S1 C11 C16 163.95(11)
O2 S1 C11 C16 32.74(13)
N1 S1 C11 C16 -84.52(12)
C16 C11 C12 C13 1.0(2)
S1 C11 C12 C13 -177.96(11)
C11 C12 C13 C14 0.7(2)
C12 C13 C14 C15 -1.1(2)
C12 C13 C14 C17 179.43(13)
C13 C14 C15 C16 0.0(2)
C17 C14 C15 C16 179.42(14)
C14 C15 C16 C11 1.6(2)
C12 C11 C16 C15 -2.1(2)
S1 C11 C16 C15 176.85(11)
